data_7033326
loop_
_publ_author_name
'Agarwal, Jay'
'Stanton Iii, Charles J.'
'Shaw, Travis W.'
'Vandezande, Jonathon E.'
'Majetich, George F.'
'Bocarsly, Andrew B.'
'Schaefer Iii, Henry F.'

_publ_section_title
;
 Exploring the effect of axial ligand substitution (X = Br, NCS, CN) on
 the photodecomposition and electrochemical activity of [MnX(N-C)(CO)3]
 complexes.
;
_journal_issue 5
_journal_name_full 'Dalton transactions (Cambridge, England : 2003)'
_journal_page_first 2122
_journal_page_last 2131
_journal_paper_doi 10.1039/c4dt03079f
_journal_volume 44
_journal_year 2015
_chemical_formula_sum 'C14 H11 Mn N4 O3 S'
_chemical_formula_weight 370.27
_chemical_name_systematic
;
 ?
;
_space_group_crystal_system monoclinic
_space_group_IT_number 14
_space_group_name_Hall '-P 2ybc'
_space_group_name_H-M_alt 'P 1 21/c 1'
_symmetry_space_group_name_Hall '-P 2ybc'
_symmetry_space_group_name_H-M 'P 1 21/c 1'
_atom_sites_solution_hydrogens geom
_audit_creation_method SHELXL-2013
_audit_update_record
;
2014-06-14 deposited with the CCDC.
2014-12-04 downloaded from the CCDC.
;
_cell_angle_alpha 90
_cell_angle_beta 97.9660(10)
_cell_angle_gamma 90
_cell_formula_units_Z 4
_cell_length_a 16.1045(7)
_cell_length_b 11.0234(5)
_cell_length_c 8.8519(4)
_cell_measurement_reflns_used 9969
_cell_measurement_temperature 100(2)
_cell_measurement_theta_max 33.05
_cell_measurement_theta_min 2.55
_cell_volume 1556.28(12)
_computing_cell_refinement 'Bruker SAINT'
_computing_data_collection 'Bruker APEX2'
_computing_data_reduction 'Bruker SAINT'
_computing_molecular_graphics 'Bruker SHELXTL'
_computing_publication_material 'Bruker SHELXTL'
_computing_structure_refinement 'SHELXL-2013 (Sheldrick, 2013)'
_computing_structure_solution 'SHELXS-97 (Sheldrick 2008)'
_diffrn_ambient_temperature 100(2)
_diffrn_measured_fraction_theta_full 0.999
_diffrn_measured_fraction_theta_max 0.998
_diffrn_measurement_device_type 'Bruker SMART APEX-II CCD'
_diffrn_measurement_method 'OMEGA SCAN'
_diffrn_radiation_type MoK\a
_diffrn_radiation_wavelength 0.71073
_diffrn_reflns_av_R_equivalents 0.0177
_diffrn_reflns_av_unetI/netI 0.0130
_diffrn_reflns_Laue_measured_fraction_full 0.999
_diffrn_reflns_Laue_measured_fraction_max 0.998
_diffrn_reflns_limit_h_max 23
_diffrn_reflns_limit_h_min -23
_diffrn_reflns_limit_k_max 16
_diffrn_reflns_limit_k_min -16
_diffrn_reflns_limit_l_max 12
_diffrn_reflns_limit_l_min -12
_diffrn_reflns_number 25984
_diffrn_reflns_point_group_measured_fraction_full 0.999
_diffrn_reflns_point_group_measured_fraction_max 0.998
_diffrn_reflns_theta_full 25.242
_diffrn_reflns_theta_max 31.500
_diffrn_reflns_theta_min 2.246
_exptl_absorpt_coefficient_mu 1.001
_exptl_absorpt_correction_T_max 0.7465
_exptl_absorpt_correction_T_min 0.6168
_exptl_absorpt_correction_type multi-scan
_exptl_absorpt_process_details 'BRUKER SADABS'
_exptl_crystal_colour orange
_exptl_crystal_density_diffrn 1.580
_exptl_crystal_description plate
_exptl_crystal_F_000 752
_exptl_crystal_size_max 0.400
_exptl_crystal_size_mid 0.200
_exptl_crystal_size_min 0.090
_refine_diff_density_max 0.492
_refine_diff_density_min -0.393
_refine_diff_density_rms 0.057
_refine_ls_extinction_method none
_refine_ls_goodness_of_fit_ref 1.024
_refine_ls_hydrogen_treatment constr
_refine_ls_matrix_type full
_refine_ls_number_parameters 208
_refine_ls_number_reflns 5165
_refine_ls_number_restraints 0
_refine_ls_restrained_S_all 1.024
_refine_ls_R_factor_all 0.0260
_refine_ls_R_factor_gt 0.0235
_refine_ls_shift/su_max 0.003
_refine_ls_shift/su_mean 0.000
_refine_ls_structure_factor_coef Fsqd
_refine_ls_weighting_details 'w=1/[\s^2^(Fo^2^)+(0.0379P)^2^+0.5696P] where P=(Fo^2^+2Fc^2^)/3'
_refine_ls_weighting_scheme calc
_refine_ls_wR_factor_gt 0.0650
_refine_ls_wR_factor_ref 0.0668
_reflns_Friedel_coverage 0.000
_reflns_number_gt 4784
_reflns_number_total 5165
_reflns_threshold_expression 'I > 2\s(I)'
_cod_data_source_file c4dt03079f2.cif
_cod_data_source_block j3
_cod_depositor_comments 'Adding full bibliography for 7033325--7033329.cif.'
_cod_database_code 7033326
_shelx_space_group_comment
;
The symmetry employed for this shelxl refinement is uniquely defined
by the following loop, which should always be used as a source of
symmetry information in preference to the above space-group names.
They are only intended as comments.
;
_shelx_estimated_absorpt_t_min 0.690
_shelx_estimated_absorpt_t_max 0.915
_shelxl_version_number 2013-3

loop_
_space_group_symop_operation_xyz
'x, y, z'
'-x, y+1/2, -z+1/2'
'-x, -y, -z'
'x, -y-1/2, z-1/2'

loop_
_atom_site_label
_atom_site_type_symbol
_atom_site_fract_x
_atom_site_fract_y
_atom_site_fract_z
_atom_site_U_iso_or_equiv
_atom_site_adp_type
_atom_site_occupancy
_atom_site_site_symmetry_order
_atom_site_calc_flag
_atom_site_refinement_flags_posn
_atom_site_refinement_flags_adp
Mn1 Mn 0.81533(2) -0.05942(2) 0.51687(2) 0.01241(5) Uani 1 1 d . .
N1 N 0.66146(5) -0.01801(8) 0.70266(10) 0.01626(15) Uani 1 1 d . .
N2 N 0.72682(5) 0.13694(7) 0.63389(9) 0.01453(14) Uani 1 1 d . .
N3 N 0.83886(5) 0.12615(7) 0.50148(9) 0.01350(14) Uani 1 1 d . .
C1 C 0.72844(6) 0.01237(9) 0.63561(10) 0.01416(16) Uani 1 1 d . .
C2 C 0.61792(7) 0.08458(10) 0.74055(12) 0.01942(18) Uani 1 1 d . .
H2A H 0.5685 0.0851 0.7879 0.023 Uiso 1 1 calc R U
C3 C 0.65873(6) 0.18262(9) 0.69771(12) 0.01845(18) Uani 1 1 d . .
H3A H 0.6442 0.2654 0.7086 0.022 Uiso 1 1 calc R U
C4 C 0.78660(6) 0.19975(9) 0.56417(10) 0.01389(16) Uani 1 1 d . .
C5 C 0.79092(6) 0.32566(9) 0.56106(12) 0.01824(18) Uani 1 1 d . .
H5A H 0.7519 0.3742 0.6052 0.022 Uiso 1 1 calc R U
C6 C 0.85408(7) 0.37797(9) 0.49145(12) 0.01988(19) Uani 1 1 d . .
H6A H 0.8596 0.4637 0.4883 0.024 Uiso 1 1 calc R U
C7 C 0.90925(6) 0.30377(10) 0.42624(12) 0.01915(18) Uani 1 1 d . .
H7A H 0.9529 0.3379 0.3779 0.023 Uiso 1 1 calc R U
C8 C 0.89941(6) 0.17937(9) 0.43305(11) 0.01672(17) Uani 1 1 d . .
H8A H 0.9369 0.1290 0.3875 0.020 Uiso 1 1 calc R U
C9 C 0.62795(7) -0.14087(9) 0.71574(13) 0.02087(19) Uani 1 1 d . .
H9A H 0.6074 -0.1499 0.8155 0.025 Uiso 1 1 calc R U
H9B H 0.6731 -0.2011 0.7107 0.025 Uiso 1 1 calc R U
C10 C 0.55663(8) -0.16445(11) 0.58787(15) 0.0286(2) Uani 1 1 d . .
H10A H 0.5348 -0.2466 0.5981 0.043 Uiso 1 1 calc R U
H10B H 0.5773 -0.1567 0.4893 0.043 Uiso 1 1 calc R U
H10C H 0.5118 -0.1053 0.5938 0.043 Uiso 1 1 calc R U
C11 C 0.89188(6) -0.07645(9) 0.68433(11) 0.01600(17) Uani 1 1 d . .
O1 O 0.94032(5) -0.08957(8) 0.79168(9) 0.02332(16) Uani 1 1 d . .
C12 C 0.78891(6) -0.21861(10) 0.52811(11) 0.01788(17) Uani 1 1 d . .
O2 O 0.77578(6) -0.32092(7) 0.53138(10) 0.02651(17) Uani 1 1 d . .
C13 C 0.89052(6) -0.10030(9) 0.38754(11) 0.01713(17) Uani 1 1 d . .
O3 O 0.93701(5) -0.12720(8) 0.30657(10) 0.02681(17) Uani 1 1 d . .
N4 N 0.72452(5) -0.03524(8) 0.34044(10) 0.01691(15) Uani 1 1 d . .
C14 C 0.66503(6) -0.02056(9) 0.25188(11) 0.01479(16) Uani 1 1 d . .
S1 S 0.58334(2) 0.00565(2) 0.12472(3) 0.01999(6) Uani 1 1 d . .

loop_
_atom_site_aniso_label
_atom_site_aniso_U_11
_atom_site_aniso_U_22
_atom_site_aniso_U_33
_atom_site_aniso_U_23
_atom_site_aniso_U_13
_atom_site_aniso_U_12
Mn1 0.01145(7) 0.01294(7) 0.01302(7) 0.00038(4) 0.00237(5) 0.00186(4)
N1 0.0159(4) 0.0159(4) 0.0181(4) 0.0032(3) 0.0066(3) 0.0016(3)
N2 0.0145(3) 0.0143(3) 0.0159(3) 0.0007(3) 0.0063(3) 0.0015(3)
N3 0.0122(3) 0.0146(3) 0.0140(3) 0.0004(3) 0.0029(3) 0.0012(3)
C1 0.0142(4) 0.0149(4) 0.0138(4) 0.0022(3) 0.0033(3) 0.0015(3)
C2 0.0187(4) 0.0194(4) 0.0222(5) 0.0021(4) 0.0103(4) 0.0037(3)
C3 0.0185(4) 0.0175(4) 0.0214(4) 0.0007(3) 0.0099(3) 0.0035(3)
C4 0.0136(4) 0.0154(4) 0.0130(4) 0.0007(3) 0.0032(3) 0.0007(3)
C5 0.0209(4) 0.0148(4) 0.0204(4) -0.0003(3) 0.0078(3) 0.0013(3)
C6 0.0228(5) 0.0156(4) 0.0221(5) 0.0008(3) 0.0061(4) -0.0018(3)
C7 0.0173(4) 0.0195(4) 0.0216(4) 0.0020(3) 0.0063(3) -0.0025(3)
C8 0.0136(4) 0.0191(4) 0.0183(4) 0.0007(3) 0.0052(3) 0.0007(3)
C9 0.0215(5) 0.0162(4) 0.0266(5) 0.0062(4) 0.0094(4) 0.0006(3)
C10 0.0298(6) 0.0203(5) 0.0358(6) -0.0012(4) 0.0045(5) -0.0040(4)
C11 0.0156(4) 0.0143(4) 0.0186(4) -0.0008(3) 0.0042(3) 0.0024(3)
O1 0.0224(4) 0.0243(4) 0.0216(4) -0.0008(3) -0.0029(3) 0.0051(3)
C12 0.0165(4) 0.0197(4) 0.0175(4) 0.0000(3) 0.0026(3) 0.0012(3)
O2 0.0303(4) 0.0171(4) 0.0324(4) 0.0000(3) 0.0052(3) -0.0019(3)
C13 0.0166(4) 0.0161(4) 0.0188(4) -0.0009(3) 0.0026(3) 0.0009(3)
O3 0.0258(4) 0.0272(4) 0.0301(4) -0.0045(3) 0.0134(3) 0.0024(3)
N4 0.0163(4) 0.0181(4) 0.0165(4) 0.0010(3) 0.0029(3) 0.0003(3)
C14 0.0161(4) 0.0137(4) 0.0154(4) 0.0008(3) 0.0051(3) -0.0018(3)
S1 0.01543(11) 0.02323(12) 0.01992(12) 0.00407(9) -0.00241(8) -0.00323(8)

loop_
_atom_type_symbol
_atom_type_description
_atom_type_scat_dispersion_real
_atom_type_scat_dispersion_imag
_atom_type_scat_source
C C 0.0033 0.0016 'International Tables Vol C Tables 4.2.6.8 and 6.1.1.4'
H H 0.0000 0.0000 'International Tables Vol C Tables 4.2.6.8 and 6.1.1.4'
N N 0.0061 0.0033 'International Tables Vol C Tables 4.2.6.8 and 6.1.1.4'
O O 0.0106 0.0060 'International Tables Vol C Tables 4.2.6.8 and 6.1.1.4'
S S 0.1246 0.1234 'International Tables Vol C Tables 4.2.6.8 and 6.1.1.4'
Mn Mn 0.3368 0.7283 'International Tables Vol C Tables 4.2.6.8 and 6.1.1.4'

loop_
_geom_angle_atom_site_label_1
_geom_angle_atom_site_label_2
_geom_angle_atom_site_label_3
_geom_angle
C11 Mn1 C12 89.60(4)
C11 Mn1 C13 93.00(4)
C12 Mn1 C13 88.66(5)
C11 Mn1 N4 175.82(4)
C12 Mn1 N4 91.15(4)
C13 Mn1 N4 91.14(4)
C11 Mn1 C1 93.27(4)
C12 Mn1 C1 99.54(4)
C13 Mn1 C1 169.71(4)
N4 Mn1 C1 82.55(4)
C11 Mn1 N3 92.64(4)
C12 Mn1 N3 176.90(4)
C13 Mn1 N3 93.35(4)
N4 Mn1 N3 86.46(3)
C1 Mn1 N3 78.21(3)
C1 N1 C2 111.41(8)
C1 N1 C9 126.23(9)
C2 N1 C9 121.73(8)
C1 N2 C4 119.16(8)
C1 N2 C3 111.78(8)
C4 N2 C3 128.93(8)
C4 N3 C8 117.09(8)
C4 N3 Mn1 115.79(6)
C8 N3 Mn1 127.11(7)
N1 C1 N2 103.83(8)
N1 C1 Mn1 141.91(7)
N2 C1 Mn1 113.49(6)
C3 C2 N1 107.55(8)
C2 C3 N2 105.43(9)
N3 C4 C5 123.99(9)
N3 C4 N2 113.13(8)
C5 C4 N2 122.88(9)
C4 C5 C6 117.78(9)
C7 C6 C5 119.36(10)
C8 C7 C6 118.79(9)
N3 C8 C7 122.98(9)
N1 C9 C10 110.32(9)
O1 C11 Mn1 178.70(9)
O2 C12 Mn1 176.35(10)
O3 C13 Mn1 179.16(10)
C14 N4 Mn1 171.35(8)
N4 C14 S1 177.40(9)

loop_
_geom_bond_atom_site_label_1
_geom_bond_atom_site_label_2
_geom_bond_distance
Mn1 C11 1.8016(10)
Mn1 C12 1.8116(11)
Mn1 C13 1.8342(10)
Mn1 N4 2.0039(9)
Mn1 C1 2.0241(9)
Mn1 N3 2.0883(8)
N1 C1 1.3436(12)
N1 C2 1.3959(13)
N1 C9 1.4683(13)
N2 C1 1.3735(12)
N2 C4 1.3971(12)
N2 C3 1.3953(12)
N3 C4 1.3431(12)
N3 C8 1.3511(12)
C2 C3 1.3464(14)
C4 C5 1.3901(13)
C5 C6 1.3859(14)
C6 C7 1.3906(14)
C7 C8 1.3827(14)
C9 C10 1.5191(17)
C11 O1 1.1520(13)
C12 O2 1.1486(13)
C13 O3 1.1450(13)
N4 C14 1.1621(13)
C14 S1 1.6342(10)
